data_7218592
loop_
_publ_author_name
'Kand, Dnyaneshwar'
'Mandal, Prashant Sahebrao'
'Saha, Tanmoy'
'Talukdar, Pinaki'

_publ_section_title
;
 Structural imposition on off-on response of naphthalimide based probes
 for selective thiophenol sensing
;
_journal_name_full 'RSC Adv.'
_journal_paper_doi 10.1039/C4RA09042J
_journal_year 2014
_chemical_formula_sum 'C29 H22 N4 O9 S'
_chemical_formula_weight 602.57
_chemical_name_systematic
; 
 ? 
;
_space_group_IT_number 2
_symmetry_cell_setting triclinic
_symmetry_space_group_name_Hall '-P 1'
_symmetry_space_group_name_H-M 'P -1'
_atom_sites_solution_hydrogens geom
_atom_sites_solution_primary direct
_atom_sites_solution_secondary difmap
_audit_creation_method SHELXL-97
_cell_angle_alpha 82.529(3)
_cell_angle_beta 83.305(2)
_cell_angle_gamma 80.818(2)
_cell_formula_units_Z 2
_cell_length_a 9.1288(11)
_cell_length_b 11.3679(11)
_cell_length_c 12.866(2)
_cell_measurement_temperature 296(2)
_cell_volume 1300.6(3)
_computing_structure_refinement 'SHELXL-97 (Sheldrick, 2008)'
_computing_structure_solution 'SHELXS-97 (Sheldrick, 2008)'
_diffrn_ambient_temperature 296(2)
_diffrn_measured_fraction_theta_full 1.000
_diffrn_measured_fraction_theta_max 1.000
_diffrn_radiation_monochromator graphite
_diffrn_radiation_source 'fine-focus sealed tube'
_diffrn_radiation_type MoK\a
_diffrn_radiation_wavelength 0.71073
_diffrn_reflns_av_R_equivalents 0.0653
_diffrn_reflns_av_sigmaI/netI 0.0789
_diffrn_reflns_limit_h_max 11
_diffrn_reflns_limit_h_min -11
_diffrn_reflns_limit_k_max 14
_diffrn_reflns_limit_k_min -14
_diffrn_reflns_limit_l_max 15
_diffrn_reflns_limit_l_min -11
_diffrn_reflns_number 19307
_diffrn_reflns_theta_full 26.00
_diffrn_reflns_theta_max 26.00
_diffrn_reflns_theta_min 1.60
_exptl_absorpt_coefficient_mu 0.192
_exptl_absorpt_correction_T_max 0.994
_exptl_absorpt_correction_T_min 0.969
_exptl_absorpt_correction_type multi-scan
_exptl_crystal_colour Yellow
_exptl_crystal_density_diffrn 1.539
_exptl_crystal_density_method calcd
_exptl_crystal_description Needles
_exptl_crystal_F_000 624
_exptl_crystal_size_max 0.166
_exptl_crystal_size_mid 0.156
_exptl_crystal_size_min 0.031
_refine_diff_density_max 1.156
_refine_diff_density_min -0.320
_refine_diff_density_rms 0.072
_refine_ls_extinction_coef 0.0039(13)
_refine_ls_extinction_expression Fc^*^=kFc[1+0.001xFc^2^\l^3^/sin(2\q)]^-1/4^
_refine_ls_extinction_method SHELXL
_refine_ls_goodness_of_fit_ref 1.024
_refine_ls_hydrogen_treatment mixed
_refine_ls_matrix_type full
_refine_ls_number_parameters 389
_refine_ls_number_reflns 5112
_refine_ls_number_restraints 0
_refine_ls_restrained_S_all 1.024
_refine_ls_R_factor_all 0.1243
_refine_ls_R_factor_gt 0.0655
_refine_ls_shift/su_max 0.000
_refine_ls_shift/su_mean 0.000
_refine_ls_structure_factor_coef Fsqd
_refine_ls_weighting_details 'calc w=1/[\s^2^(Fo^2^)+(0.0759P)^2^+1.4431P] where P=(Fo^2^+2Fc^2^)/3'
_refine_ls_weighting_scheme calc
_refine_ls_wR_factor_gt 0.1525
_refine_ls_wR_factor_ref 0.1831
_reflns_number_gt 2976
_reflns_number_total 5112
_reflns_threshold_expression >2sigma(I)
_cod_data_source_file c4ra09042j2.cif
_cod_data_source_block tr1
_cod_database_code 7218592

loop_
_symmetry_equiv_pos_as_xyz
'x, y, z'
'-x, -y, -z'

loop_
_atom_site_label
_atom_site_type_symbol
_atom_site_fract_x
_atom_site_fract_y
_atom_site_fract_z
_atom_site_U_iso_or_equiv
_atom_site_adp_type
_atom_site_occupancy
_atom_site_symmetry_multiplicity
_atom_site_calc_flag
_atom_site_refinement_flags
S1 S 0.68750(13) 0.28879(9) 0.41377(8) 0.0364(3) Uani 1 1 d .
O1 O 0.7931(3) 0.2443(2) 0.3150(2) 0.0321(7) Uani 1 1 d .
O2 O 0.7145(4) 0.8687(3) 0.4308(3) 0.0587(9) Uani 1 1 d .
O3 O 0.5371(4) 0.8871(3) 0.3289(3) 0.0609(10) Uani 1 1 d .
O4 O 0.5461(4) 0.2579(3) 0.4040(3) 0.0527(9) Uani 1 1 d .
O5 O 0.7599(4) 0.2496(2) 0.5067(2) 0.0483(8) Uani 1 1 d .
O6 O 0.9289(3) 0.3021(2) 0.0974(2) 0.0360(7) Uani 1 1 d .
O7 O 1.0836(3) 0.4806(2) 0.3526(2) 0.0433(8) Uani 1 1 d .
O8 O 0.3787(4) 0.5351(3) 0.2330(3) 0.0665(11) Uani 1 1 d .
O9 O 0.5621(3) 0.3941(3) 0.2089(3) 0.0522(9) Uani 1 1 d .
N1 N 0.7730(4) 0.9477(3) 0.0714(3) 0.0403(9) Uani 1 1 d .
N2 N 0.9994(3) 0.3926(2) 0.2276(2) 0.0255(7) Uani 1 1 d .
N3 N 0.6310(5) 0.8274(3) 0.3826(3) 0.0436(9) Uani 1 1 d .
N4 N 0.5013(4) 0.4805(3) 0.2509(3) 0.0373(8) Uani 1 1 d .
C1 C 0.6887(5) 1.1839(4) -0.0345(4) 0.0463(12) Uani 1 1 d .
H1 H 0.7816 1.2170 -0.0473 0.056 Uiso 1 1 calc R
H7 H 0.6105 1.2442 -0.0614 0.056 Uiso 1 1 calc R
C2 C 0.7025(6) 1.0738(4) -0.0915(4) 0.0483(12) Uani 1 1 d .
H9 H 0.7352 1.0931 -0.1654 0.058 Uiso 1 1 calc R
H8 H 0.6063 1.0465 -0.0868 0.058 Uiso 1 1 calc R
C3 C 0.8142(5) 0.9757(4) -0.0421(3) 0.0417(11) Uani 1 1 d .
H11 H 0.8200 0.9040 -0.0766 0.050 Uiso 1 1 calc R
H10 H 0.9120 1.0010 -0.0527 0.050 Uiso 1 1 calc R
C4 C 0.8382(5) 0.8364(4) 0.1211(3) 0.0356(10) Uani 1 1 d .
C5 C 0.8083(5) 0.7295(3) 0.0847(3) 0.0336(9) Uani 1 1 d .
C6 C 0.8780(4) 0.6161(3) 0.1307(3) 0.0284(9) Uani 1 1 d .
C7 C 0.8558(4) 0.5121(3) 0.0914(3) 0.0296(9) Uani 1 1 d .
C8 C 0.9290(4) 0.3948(3) 0.1349(3) 0.0288(9) Uani 1 1 d .
C9 C 1.0502(5) 0.2756(3) 0.2790(3) 0.0286(9) Uani 1 1 d .
C10 C 0.9475(5) 0.2021(3) 0.3233(3) 0.0300(9) Uani 1 1 d .
C11 C 0.6731(4) 0.4484(3) 0.3943(3) 0.0286(9) Uani 1 1 d .
C12 C 0.7482(5) 0.5003(3) 0.4606(3) 0.0336(9) Uani 1 1 d .
H2 H 0.8071 0.4514 0.5081 0.040 Uiso 1 1 calc R
C13 C 0.7361(5) 0.6242(3) 0.4567(3) 0.0338(10) Uani 1 1 d .
H22 H 0.7884 0.6585 0.4998 0.041 Uiso 1 1 calc R
C14 C 0.6458(5) 0.6946(3) 0.3885(3) 0.0338(10) Uani 1 1 d .
C15 C 0.9913(5) 0.0860(3) 0.3671(3) 0.0406(11) Uani 1 1 d .
H20 H 0.9208 0.0368 0.3950 0.049 Uiso 1 1 calc R
C16 C 1.1410(6) 0.0445(4) 0.3687(4) 0.0493(13) Uani 1 1 d .
H19 H 1.1716 -0.0336 0.3978 0.059 Uiso 1 1 calc R
C17 C 1.2482(6) 0.1180(4) 0.3273(3) 0.0461(12) Uani 1 1 d .
H18 H 1.3493 0.0898 0.3298 0.055 Uiso 1 1 calc R
C18 C 1.2010(5) 0.2335(4) 0.2825(3) 0.0351(10) Uani 1 1 d .
H17 H 1.2710 0.2831 0.2545 0.042 Uiso 1 1 calc R
C19 C 0.7601(5) 0.5161(4) 0.0141(3) 0.0361(10) Uani 1 1 d .
H16 H 0.7488 0.4461 -0.0124 0.043 Uiso 1 1 calc R
C20 C 0.6820(5) 0.6250(4) -0.0230(3) 0.0389(10) Uani 1 1 d .
H15 H 0.6122 0.6279 -0.0709 0.047 Uiso 1 1 calc R
C21 C 0.7075(5) 0.7282(3) 0.0108(3) 0.0360(10) Uani 1 1 d .
H14 H 0.6557 0.8007 -0.0164 0.043 Uiso 1 1 calc R
C22 C 0.6530(5) 1.1527(4) 0.0822(4) 0.0456(12) Uani 1 1 d .
H5 H 0.6511 1.2234 0.1175 0.055 Uiso 1 1 calc R
H6 H 0.5545 1.1290 0.0950 0.055 Uiso 1 1 calc R
C23 C 0.7631(5) 1.0535(4) 0.1286(4) 0.0426(11) Uani 1 1 d .
H4 H 0.8602 1.0795 0.1233 0.051 Uiso 1 1 calc R
H3 H 0.7318 1.0330 0.2025 0.051 Uiso 1 1 calc R
C24 C 0.9221(5) 0.8282(3) 0.2047(3) 0.0361(10) Uani 1 1 d .
H13 H 0.9378 0.8976 0.2301 0.043 Uiso 1 1 calc R
C25 C 0.9845(5) 0.7151(4) 0.2522(3) 0.0381(10) Uani 1 1 d .
H12 H 1.0399 0.7113 0.3091 0.046 Uiso 1 1 calc R
C26 C 0.9652(4) 0.6108(3) 0.2164(3) 0.0318(9) Uani 1 1 d .
C27 C 1.0226(4) 0.4939(3) 0.2721(3) 0.0307(9) Uani 1 1 d .
C28 C 0.5823(4) 0.5249(3) 0.3264(3) 0.0289(9) Uani 1 1 d .
C29 C 0.5654(4) 0.6480(3) 0.3238(3) 0.0328(9) Uani 1 1 d .
H21 H 0.5018 0.6977 0.2798 0.039 Uiso 1 1 calc R

loop_
_atom_site_aniso_label
_atom_site_aniso_U_11
_atom_site_aniso_U_22
_atom_site_aniso_U_33
_atom_site_aniso_U_23
_atom_site_aniso_U_13
_atom_site_aniso_U_12
S1 0.0499(7) 0.0257(5) 0.0318(6) -0.0051(4) 0.0062(5) -0.0059(5)
O1 0.0421(18) 0.0249(14) 0.0301(15) -0.0098(11) 0.0011(12) -0.0050(12)
O2 0.086(3) 0.0407(19) 0.057(2) -0.0199(16) -0.0054(19) -0.0209(18)
O3 0.068(2) 0.0312(18) 0.080(3) -0.0030(16) -0.011(2) 0.0041(17)
O4 0.049(2) 0.0437(19) 0.067(2) -0.0205(16) 0.0196(16) -0.0202(15)
O5 0.082(2) 0.0305(16) 0.0261(16) 0.0000(12) -0.0003(15) 0.0037(15)
O6 0.0433(18) 0.0353(16) 0.0340(16) -0.0101(12) -0.0098(13) -0.0105(13)
O7 0.054(2) 0.0414(17) 0.0399(18) -0.0129(13) -0.0227(15) -0.0023(14)
O8 0.052(2) 0.064(2) 0.090(3) -0.030(2) -0.035(2) 0.0090(18)
O9 0.048(2) 0.062(2) 0.054(2) -0.0351(17) -0.0136(16) -0.0012(16)
N1 0.050(2) 0.0275(19) 0.043(2) -0.0064(15) -0.0066(17) -0.0029(16)
N2 0.0314(19) 0.0201(16) 0.0259(18) -0.0029(12) -0.0095(14) -0.0015(13)
N3 0.054(3) 0.031(2) 0.044(2) -0.0106(17) 0.0047(19) -0.0034(19)
N4 0.036(2) 0.040(2) 0.039(2) -0.0104(16) -0.0078(16) -0.0040(17)
C1 0.046(3) 0.027(2) 0.067(3) -0.002(2) -0.015(2) -0.003(2)
C2 0.060(3) 0.036(3) 0.051(3) -0.004(2) -0.021(2) -0.002(2)
C3 0.052(3) 0.030(2) 0.044(3) -0.0100(19) -0.010(2) 0.003(2)
C4 0.036(3) 0.033(2) 0.037(2) -0.0055(18) -0.0010(19) -0.0065(19)
C5 0.035(2) 0.034(2) 0.031(2) -0.0106(17) -0.0010(18) -0.0012(18)
C6 0.027(2) 0.029(2) 0.026(2) 0.0005(16) -0.0008(16) 0.0010(17)
C7 0.030(2) 0.031(2) 0.026(2) -0.0014(16) -0.0022(16) -0.0011(17)
C8 0.031(2) 0.033(2) 0.023(2) -0.0019(17) -0.0027(16) -0.0070(18)
C9 0.044(3) 0.022(2) 0.021(2) -0.0023(15) -0.0108(17) -0.0049(18)
C10 0.040(3) 0.023(2) 0.026(2) -0.0057(16) -0.0046(17) 0.0018(18)
C11 0.034(2) 0.024(2) 0.028(2) -0.0061(15) -0.0010(17) -0.0032(17)
C12 0.039(2) 0.034(2) 0.027(2) -0.0082(17) -0.0047(18) 0.0001(18)
C13 0.043(3) 0.032(2) 0.031(2) -0.0137(17) -0.0067(18) -0.0060(19)
C14 0.044(3) 0.026(2) 0.032(2) -0.0103(17) 0.0032(19) -0.0064(18)
C15 0.064(3) 0.027(2) 0.029(2) -0.0012(17) 0.000(2) -0.006(2)
C16 0.071(4) 0.030(2) 0.040(3) -0.0028(19) -0.008(2) 0.017(2)
C17 0.055(3) 0.039(3) 0.039(3) -0.006(2) -0.013(2) 0.015(2)
C18 0.040(3) 0.033(2) 0.032(2) -0.0050(17) -0.0114(18) 0.0004(19)
C19 0.041(3) 0.035(2) 0.035(2) -0.0086(18) -0.0096(19) -0.0035(19)
C20 0.044(3) 0.036(2) 0.039(3) -0.0062(19) -0.017(2) -0.003(2)
C21 0.045(3) 0.027(2) 0.037(2) -0.0011(17) -0.0167(19) -0.0012(19)
C22 0.049(3) 0.031(2) 0.060(3) -0.006(2) -0.016(2) -0.006(2)
C23 0.050(3) 0.032(2) 0.046(3) -0.0103(19) -0.009(2) 0.001(2)
C24 0.048(3) 0.029(2) 0.035(2) -0.0133(18) -0.006(2) -0.0069(19)
C25 0.042(3) 0.034(2) 0.039(3) -0.0067(18) -0.007(2) -0.005(2)
C26 0.032(2) 0.022(2) 0.042(2) -0.0103(17) 0.0047(18) -0.0071(17)
C27 0.029(2) 0.030(2) 0.036(2) -0.0087(17) -0.0068(18) -0.0045(17)
C28 0.030(2) 0.032(2) 0.026(2) -0.0085(16) 0.0026(16) -0.0076(17)
C29 0.034(2) 0.032(2) 0.030(2) -0.0042(17) -0.0005(17) 0.0013(18)

loop_
_atom_type_symbol
_atom_type_description
_atom_type_scat_dispersion_real
_atom_type_scat_dispersion_imag
_atom_type_scat_source
C C 0.0033 0.0016 'International Tables Vol C Tables 4.2.6.8 and 6.1.1.4'
H H 0.0000 0.0000 'International Tables Vol C Tables 4.2.6.8 and 6.1.1.4'
N N 0.0061 0.0033 'International Tables Vol C Tables 4.2.6.8 and 6.1.1.4'
O O 0.0106 0.0060 'International Tables Vol C Tables 4.2.6.8 and 6.1.1.4'
S S 0.1246 0.1234 'International Tables Vol C Tables 4.2.6.8 and 6.1.1.4'

loop_
_geom_angle_atom_site_label_1
_geom_angle_atom_site_label_2
_geom_angle_atom_site_label_3
_geom_angle
O4 S1 O5 120.8(2)
O4 S1 O1 105.86(17)
O5 S1 O1 109.32(17)
O4 S1 C11 108.02(19)
O5 S1 C11 106.89(18)
O1 S1 C11 104.86(16)
C10 O1 S1 120.6(2)
C4 N1 C3 117.6(3)
C4 N1 C23 117.1(3)
C3 N1 C23 111.8(3)
C27 N2 C8 125.6(3)
C27 N2 C9 118.6(3)
C8 N2 C9 115.8(3)
O2 N3 O3 125.0(4)
O2 N3 C14 117.4(4)
O3 N3 C14 117.6(4)
O9 N4 O8 124.4(4)
O9 N4 C28 117.7(3)
O8 N4 C28 117.9(3)
C22 C1 C2 110.6(4)
C22 C1 H1 109.5
C2 C1 H1 109.5
C22 C1 H7 109.5
C2 C1 H7 109.5
H1 C1 H7 108.1
C1 C2 C3 109.2(4)
C1 C2 H9 109.8
C3 C2 H9 109.8
C1 C2 H8 109.8
C3 C2 H8 109.8
H9 C2 H8 108.3
N1 C3 C2 111.7(4)
N1 C3 H11 109.3
C2 C3 H11 109.3
N1 C3 H10 109.3
C2 C3 H10 109.3
H11 C3 H10 107.9
C24 C4 N1 122.5(4)
C24 C4 C5 119.9(4)
N1 C4 C5 117.6(4)
C21 C5 C6 117.2(3)
C21 C5 C4 124.1(4)
C6 C5 C4 118.6(4)
C7 C6 C26 121.3(3)
C7 C6 C5 118.8(3)
C26 C6 C5 119.9(3)
C19 C7 C6 121.5(3)
C19 C7 C8 118.4(3)
C6 C7 C8 120.1(3)
O6 C8 N2 119.8(3)
O6 C8 C7 123.9(3)
N2 C8 C7 116.2(3)
C10 C9 C18 119.1(3)
C10 C9 N2 119.6(3)
C18 C9 N2 121.3(3)
C9 C10 C15 121.6(4)
C9 C10 O1 118.6(3)
C15 C10 O1 119.6(4)
C12 C11 C28 117.7(3)
C12 C11 S1 116.3(3)
C28 C11 S1 125.7(3)
C13 C12 C11 120.9(4)
C13 C12 H2 119.6
C11 C12 H2 119.6
C14 C13 C12 118.7(4)
C14 C13 H22 120.6
C12 C13 H22 120.6
C13 C14 C29 122.7(4)
C13 C14 N3 119.8(4)
C29 C14 N3 117.4(4)
C16 C15 C10 118.8(4)
C16 C15 H20 120.6
C10 C15 H20 120.6
C15 C16 C17 121.1(4)
C15 C16 H19 119.5
C17 C16 H19 119.5
C18 C17 C16 118.9(4)
C18 C17 H18 120.6
C16 C17 H18 120.6
C17 C18 C9 120.5(4)
C17 C18 H17 119.7
C9 C18 H17 119.7
C20 C19 C7 119.4(4)
C20 C19 H16 120.3
C7 C19 H16 120.3
C21 C20 C19 119.8(4)
C21 C20 H15 120.1
C19 C20 H15 120.1
C20 C21 C5 122.9(4)
C20 C21 H14 118.6
C5 C21 H14 118.6
C23 C22 C1 112.9(4)
C23 C22 H5 109.0
C1 C22 H5 109.0
C23 C22 H6 109.0
C1 C22 H6 109.0
H5 C22 H6 107.8
N1 C23 C22 109.4(4)
N1 C23 H4 109.8
C22 C23 H4 109.8
N1 C23 H3 109.8
C22 C23 H3 109.8
H4 C23 H3 108.3
C4 C24 C25 120.5(4)
C4 C24 H13 119.7
C25 C24 H13 119.7
C26 C25 C24 121.5(4)
C26 C25 H12 119.3
C24 C25 H12 119.3
C25 C26 C6 119.4(4)
C25 C26 C27 120.2(4)
C6 C26 C27 120.1(3)
O7 C27 N2 119.5(3)
O7 C27 C26 124.9(3)
N2 C27 C26 115.6(3)
C29 C28 C11 122.2(4)
C29 C28 N4 115.3(3)
C11 C28 N4 122.5(3)
C14 C29 C28 117.7(4)
C14 C29 H21 121.2
C28 C29 H21 121.2

loop_
_geom_bond_atom_site_label_1
_geom_bond_atom_site_label_2
_geom_bond_distance
S1 O4 1.413(3)
S1 O5 1.421(3)
S1 O1 1.590(3)
S1 C11 1.784(4)
O1 C10 1.426(5)
O2 N3 1.218(5)
O3 N3 1.226(5)
O6 C8 1.215(4)
O7 C27 1.213(4)
O8 N4 1.222(4)
O9 N4 1.208(4)
N1 C4 1.415(5)
N1 C3 1.471(6)
N1 C23 1.476(5)
N2 C27 1.406(5)
N2 C8 1.415(5)
N2 C9 1.438(4)
N3 C14 1.487(5)
N4 C28 1.469(5)
C1 C22 1.507(7)
C1 C2 1.513(6)
C1 H1 0.9700
C1 H7 0.9700
C2 C3 1.514(6)
C2 H9 0.9700
C2 H8 0.9700
C3 H11 0.9700
C3 H10 0.9700
C4 C24 1.377(6)
C4 C5 1.433(5)
C5 C21 1.401(5)
C5 C6 1.430(5)
C6 C7 1.396(5)
C6 C26 1.423(5)
C7 C19 1.391(5)
C7 C8 1.464(5)
C9 C10 1.379(5)
C9 C18 1.388(5)
C10 C15 1.383(5)
C11 C12 1.394(5)
C11 C28 1.396(5)
C12 C13 1.390(5)
C12 H2 0.9300
C13 C14 1.366(6)
C13 H22 0.9300
C14 C29 1.377(6)
C15 C16 1.374(6)
C15 H20 0.9300
C16 C17 1.402(7)
C16 H19 0.9300
C17 C18 1.386(6)
C17 H18 0.9300
C18 H17 0.9300
C19 C20 1.383(6)
C19 H16 0.9300
C20 C21 1.365(5)
C20 H15 0.9300
C21 H14 0.9300
C22 C23 1.496(6)
C22 H5 0.9700
C22 H6 0.9700
C23 H4 0.9700
C23 H3 0.9700
C24 C25 1.412(6)
C24 H13 0.9300
C25 C26 1.371(5)
C25 H12 0.9300
C26 C27 1.474(5)
C28 C29 1.379(5)
C29 H21 0.9300

loop_
_geom_torsion_atom_site_label_1
_geom_torsion_atom_site_label_2
_geom_torsion_atom_site_label_3
_geom_torsion_atom_site_label_4
_geom_torsion
O4 S1 O1 C10 -146.8(3)
O5 S1 O1 C10 -15.2(3)
C11 S1 O1 C10 99.1(3)
C22 C1 C2 C3 -53.8(5)
C4 N1 C3 C2 161.1(4)
C23 N1 C3 C2 -59.2(5)
C1 C2 C3 N1 56.5(5)
C3 N1 C4 C24 121.7(4)
C23 N1 C4 C24 -15.9(6)
C3 N1 C4 C5 -61.2(5)
C23 N1 C4 C5 161.2(4)
C24 C4 C5 C21 170.5(4)
N1 C4 C5 C21 -6.6(6)
C24 C4 C5 C6 -5.4(6)
N1 C4 C5 C6 177.4(4)
C21 C5 C6 C7 7.3(6)
C4 C5 C6 C7 -176.5(4)
C21 C5 C6 C26 -171.3(4)
C4 C5 C6 C26 4.9(6)
C26 C6 C7 C19 174.2(4)
C5 C6 C7 C19 -4.4(6)
C26 C6 C7 C8 -3.1(6)
C5 C6 C7 C8 178.3(4)
C27 N2 C8 O6 172.3(4)
C9 N2 C8 O6 -7.9(5)
C27 N2 C8 C7 -9.3(5)
C9 N2 C8 C7 170.5(3)
C19 C7 C8 O6 11.2(6)
C6 C7 C8 O6 -171.4(4)
C19 C7 C8 N2 -167.1(3)
C6 C7 C8 N2 10.3(5)
C27 N2 C9 C10 114.0(4)
C8 N2 C9 C10 -65.9(4)
C27 N2 C9 C18 -67.8(5)
C8 N2 C9 C18 112.3(4)
C18 C9 C10 C15 -2.7(6)
N2 C9 C10 C15 175.5(3)
C18 C9 C10 O1 -177.2(3)
N2 C9 C10 O1 1.1(5)
S1 O1 C10 C9 -104.7(3)
S1 O1 C10 C15 80.7(4)
O4 S1 C11 C12 139.4(3)
O5 S1 C11 C12 8.0(4)
O1 S1 C11 C12 -108.0(3)
O4 S1 C11 C28 -33.8(4)
O5 S1 C11 C28 -165.3(3)
O1 S1 C11 C28 78.7(4)
C28 C11 C12 C13 -1.9(6)
S1 C11 C12 C13 -175.7(3)
C11 C12 C13 C14 1.7(6)
C12 C13 C14 C29 0.5(6)
C12 C13 C14 N3 -179.9(3)
O2 N3 C14 C13 8.4(6)
O3 N3 C14 C13 -172.4(4)
O2 N3 C14 C29 -171.9(4)
O3 N3 C14 C29 7.3(6)
C9 C10 C15 C16 1.7(6)
O1 C10 C15 C16 176.1(4)
C10 C15 C16 C17 0.2(6)
C15 C16 C17 C18 -1.2(6)
C16 C17 C18 C9 0.2(6)
C10 C9 C18 C17 1.7(6)
N2 C9 C18 C17 -176.5(3)
C6 C7 C19 C20 -1.7(6)
C8 C7 C19 C20 175.6(4)
C7 C19 C20 C21 4.7(6)
C19 C20 C21 C5 -1.6(7)
C6 C5 C21 C20 -4.5(6)
C4 C5 C21 C20 179.6(4)
C2 C1 C22 C23 55.1(5)
C4 N1 C23 C22 -162.9(4)
C3 N1 C23 C22 57.1(5)
C1 C22 C23 N1 -55.6(5)
N1 C4 C24 C25 179.7(4)
C5 C4 C24 C25 2.7(6)
C4 C24 C25 C26 0.7(6)
C24 C25 C26 C6 -1.2(6)
C24 C25 C26 C27 -175.7(4)
C7 C6 C26 C25 179.8(4)
C5 C6 C26 C25 -1.7(6)
C7 C6 C26 C27 -5.7(6)
C5 C6 C26 C27 172.8(4)
C8 N2 C27 O7 179.4(4)
C9 N2 C27 O7 -0.4(6)
C8 N2 C27 C26 1.0(5)
C9 N2 C27 C26 -178.9(3)
C25 C26 C27 O7 2.9(6)
C6 C26 C27 O7 -171.6(4)
C25 C26 C27 N2 -178.8(4)
C6 C26 C27 N2 6.7(5)
C12 C11 C28 C29 -0.1(6)
S1 C11 C28 C29 173.0(3)
C12 C11 C28 N4 178.2(3)
S1 C11 C28 N4 -8.6(6)
O9 N4 C28 C29 141.8(4)
O8 N4 C28 C29 -36.3(5)
O9 N4 C28 C11 -36.7(6)
O8 N4 C28 C11 145.2(4)
C13 C14 C29 C28 -2.4(6)
N3 C14 C29 C28 178.0(3)
C11 C28 C29 C14 2.2(6)
N4 C28 C29 C14 -176.3(3)
